data_7048102
loop_
_publ_author_name
'Srinivasan, Anandi'
'Wang, Xiaoping'
'Cl\'erac, Rodolphe'
'Rouzi\`eres, Mathieu'
'Falvello, Larry R.'
'McGrady, John E.'
'Hillard, Elizabeth A.'

_publ_section_title
;
 Temperature dependence of the spin state and geometry in tricobalt
 paddlewheel complexes with halide axial ligands.
;
_journal_issue 46
_journal_name_full 'Dalton transactions (Cambridge, England : 2003)'
_journal_page_first 16798
_journal_page_last 16806
_journal_paper_doi 10.1039/c8dt03833c
_journal_volume 47
_journal_year 2018
_chemical_formula_moiety 'C40 H32 Br2 Co3 N12, C4 H10 O'
_chemical_formula_sum 'C44 H42 Br2 Co3 N12 O'
_chemical_formula_weight 1091.50
_chemical_melting_point ?
_space_group_crystal_system monoclinic
_space_group_IT_number 14
_space_group_name_Hall '-P 2ybc'
_space_group_name_H-M_alt 'P 1 21/c 1'
_symmetry_space_group_name_Hall '-P 2ybc'
_symmetry_space_group_name_H-M 'P 1 21/c 1'
_atom_sites_solution_hydrogens geom
_atom_sites_solution_primary direct
_atom_sites_solution_secondary difmap
_audit_creation_method SHELXL-2016/4
_audit_update_record
;
2018-09-03 deposited with the CCDC.
2018-11-07 downloaded from the CCDC.
;
_cell_angle_alpha 90
_cell_angle_beta 100.480(1)
_cell_angle_gamma 90
_cell_formula_units_Z 4
_cell_length_a 16.0028(4)
_cell_length_b 15.7192(4)
_cell_length_c 17.0322(4)
_cell_measurement_reflns_used 9945
_cell_measurement_temperature 85(2)
_cell_measurement_theta_max 36.30
_cell_measurement_theta_min 2.43
_cell_volume 4213.00(18)
_computing_cell_refinement 'SAINT (Bruker, 2003)'
_computing_data_collection 'APEX2 (Bruker, 2005)'
_computing_data_reduction 'SAINT (Bruker, 2003)'
_computing_molecular_graphics 'CWingGX (Farrugia, 2012)'
_computing_publication_material 'SHELXL-2016/4 (Sheldrick, 2016)'
_computing_structure_refinement 'SHELXL-2016/4 (Sheldrick, 2016)'
_computing_structure_solution 'SHELXS2013 (Sheldrick, 2008)'
_diffrn_ambient_temperature 85(2)
_diffrn_measured_fraction_theta_full 1.000
_diffrn_measured_fraction_theta_max 0.999
_diffrn_measurement_device_type 'Bruker APEX-II CCD'
_diffrn_measurement_method '\f and \w scans'
_diffrn_radiation_type MoK\a
_diffrn_radiation_wavelength 0.71073
_diffrn_reflns_av_R_equivalents 0.0344
_diffrn_reflns_av_unetI/netI 0.0238
_diffrn_reflns_Laue_measured_fraction_full 1.000
_diffrn_reflns_Laue_measured_fraction_max 0.999
_diffrn_reflns_limit_h_max 26
_diffrn_reflns_limit_h_min -26
_diffrn_reflns_limit_k_max 25
_diffrn_reflns_limit_k_min -26
_diffrn_reflns_limit_l_max 28
_diffrn_reflns_limit_l_min -28
_diffrn_reflns_number 177381
_diffrn_reflns_point_group_measured_fraction_full 1.000
_diffrn_reflns_point_group_measured_fraction_max 0.999
_diffrn_reflns_theta_full 25.242
_diffrn_reflns_theta_max 36.363
_diffrn_reflns_theta_min 1.777
_diffrn_source 'sealed tube'
_exptl_absorpt_coefficient_mu 3.117
_exptl_absorpt_correction_T_max 0.7471
_exptl_absorpt_correction_T_min 0.6661
_exptl_absorpt_correction_type multi-scan
_exptl_absorpt_process_details '(SADABS; Bruker, 2003)'
_exptl_crystal_colour 'light brown'
_exptl_crystal_density_diffrn 1.721
_exptl_crystal_density_method 'not measured'
_exptl_crystal_description block
_exptl_crystal_F_000 2196
_exptl_crystal_preparation 'Magnetic properties'
_exptl_crystal_recrystallization_method 'Re-crystallisation from solvent: DMF, ether'
_exptl_crystal_size_max 0.32
_exptl_crystal_size_mid 0.25
_exptl_crystal_size_min 0.20
_exptl_transmission_factor_max 0.7471
_exptl_transmission_factor_min 0.6104
_refine_diff_density_max 0.737
_refine_diff_density_min -1.083
_refine_diff_density_rms 0.092
_refine_ls_extinction_method none
_refine_ls_goodness_of_fit_ref 1.060
_refine_ls_hydrogen_treatment constr
_refine_ls_matrix_type full
_refine_ls_number_parameters 561
_refine_ls_number_reflns 20493
_refine_ls_number_restraints 0
_refine_ls_restrained_S_all 1.060
_refine_ls_R_factor_all 0.0355
_refine_ls_R_factor_gt 0.0263
_refine_ls_shift/su_max 0.004
_refine_ls_shift/su_mean 0.000
_refine_ls_structure_factor_coef Fsqd
_refine_ls_weighting_details 'w=1/[\s^2^(Fo^2^)+(0.0307P)^2^+2.4979P] where P=(Fo^2^+2Fc^2^)/3'
_refine_ls_weighting_scheme calc
_refine_ls_wR_factor_gt 0.0655
_refine_ls_wR_factor_ref 0.0682
_reflns_Friedel_coverage 0.000
_reflns_number_gt 17333
_reflns_number_total 20493
_reflns_threshold_expression 'I > 2\s(I)'
_cod_data_source_file c8dt03833c2.cif
_cod_data_source_block 3-Et2O-85K
_cod_depositor_comments
;
The following automatic conversions were performed:

'_chemical_melting_point' value 'not measured' was changed to '?' -
the value is undefined or not given.

Automatic conversion script
Id: cif_fix_values 4973 2017-02-22 13:04:09Z antanas 

 Adding full bibliography for 7048090--7048108.cif.
;
_cod_database_code 7048102
_shelx_shelxl_version_number 2016/4
_shelx_space_group_comment
;
The symmetry employed for this shelxl refinement is uniquely defined
by the following loop, which should always be used as a source of
symmetry information in preference to the above space-group names.
They are only intended as comments.
;

loop_
_space_group_symop_operation_xyz
'x, y, z'
'-x, y+1/2, -z+1/2'
'-x, -y, -z'
'x, -y-1/2, z-1/2'

loop_
_atom_site_label
_atom_site_type_symbol
_atom_site_fract_x
_atom_site_fract_y
_atom_site_fract_z
_atom_site_U_iso_or_equiv
_atom_site_adp_type
_atom_site_occupancy
_atom_site_site_symmetry_order
_atom_site_calc_flag
_atom_site_refinement_flags_posn
_atom_site_refinement_flags_adp
C1 C 0.47850(7) 0.47438(7) 0.72578(7) 0.01090(18) Uani 1 1 d . .
H1 H 0.458533 0.524711 0.747121 0.013 Uiso 1 1 calc R U
C1S C 0.16760(10) 0.45292(10) 0.61239(9) 0.0229(3) Uani 1 1 d . .
H1SA H 0.128251 0.494792 0.627930 0.034 Uiso 1 1 calc R U
H1SB H 0.138901 0.420988 0.565782 0.034 Uiso 1 1 calc R U
H1SC H 0.217185 0.482305 0.599032 0.034 Uiso 1 1 calc R U
C2 C 0.41993(7) 0.42181(8) 0.68032(7) 0.01250(19) Uani 1 1 d . .
H2 H 0.360956 0.434601 0.671976 0.015 Uiso 1 1 calc R U
C2S C 0.19596(8) 0.39252(8) 0.68063(7) 0.0145(2) Uani 1 1 d . .
H2SA H 0.146350 0.361535 0.693599 0.017 Uiso 1 1 calc R U
H2SB H 0.236217 0.350357 0.665567 0.017 Uiso 1 1 calc R U
C3 C 0.44946(7) 0.34927(8) 0.64683(7) 0.01182(19) Uani 1 1 d . .
H3 H 0.410662 0.311870 0.615000 0.014 Uiso 1 1 calc R U
C3S C 0.27644(8) 0.38647(8) 0.81143(7) 0.0148(2) Uani 1 1 d . .
H3SA H 0.317990 0.348776 0.792179 0.018 Uiso 1 1 calc R U
H3SB H 0.233516 0.350480 0.830608 0.018 Uiso 1 1 calc R U
C4 C 0.53551(7) 0.33230(7) 0.66034(7) 0.01040(18) Uani 1 1 d . .
H4 H 0.556282 0.283758 0.636767 0.012 Uiso 1 1 calc R U
C4S C 0.32111(9) 0.44203(10) 0.87847(8) 0.0197(2) Uani 1 1 d . .
H4SA H 0.362285 0.478588 0.858576 0.029 Uiso 1 1 calc R U
H4SB H 0.350798 0.406106 0.921734 0.029 Uiso 1 1 calc R U
H4SC H 0.279227 0.477462 0.898592 0.029 Uiso 1 1 calc R U
C5 C 0.59267(7) 0.38707(7) 0.70919(6) 0.00800(16) Uani 1 1 d . .
C6 C 0.71942(7) 0.30154(7) 0.72119(6) 0.00797(16) Uani 1 1 d . .
C7 C 0.68582(8) 0.22201(7) 0.73862(7) 0.01144(18) Uani 1 1 d . .
H7 H 0.628397 0.217990 0.745626 0.014 Uiso 1 1 calc R U
C8 C 0.73607(8) 0.15043(7) 0.74547(7) 0.0140(2) Uani 1 1 d . .
H8 H 0.713268 0.096653 0.755854 0.017 Uiso 1 1 calc R U
C9 C 0.82105(8) 0.15766(7) 0.73698(7) 0.0140(2) Uani 1 1 d . .
H9 H 0.857696 0.109636 0.743748 0.017 Uiso 1 1 calc R U
C10 C 0.85028(8) 0.23645(7) 0.71849(7) 0.01103(18) Uani 1 1 d . .
H10 H 0.908169 0.241534 0.713279 0.013 Uiso 1 1 calc R U
C11 C 0.57463(7) 0.69221(7) 0.71305(7) 0.01085(18) Uani 1 1 d . .
H11 H 0.559385 0.708506 0.762280 0.013 Uiso 1 1 calc R U
C12 C 0.55095(8) 0.74471(7) 0.64796(7) 0.01315(19) Uani 1 1 d . .
H12 H 0.517518 0.794011 0.651537 0.016 Uiso 1 1 calc R U
C13 C 0.57736(8) 0.72358(8) 0.57649(7) 0.0134(2) Uani 1 1 d . .
H13 H 0.562892 0.758816 0.530715 0.016 Uiso 1 1 calc R U
C14 C 0.62469(8) 0.65084(7) 0.57363(7) 0.01159(19) Uani 1 1 d . .
H14 H 0.645092 0.637015 0.526200 0.014 Uiso 1 1 calc R U
C15 C 0.64319(7) 0.59644(7) 0.64096(6) 0.00828(16) Uani 1 1 d . .
C16 C 0.68782(7) 0.47388(7) 0.57571(6) 0.00811(16) Uani 1 1 d . .
C17 C 0.61850(8) 0.47027(7) 0.51129(7) 0.01186(19) Uani 1 1 d . .
H17 H 0.571535 0.507507 0.510186 0.014 Uiso 1 1 calc R U
C18 C 0.61862(8) 0.41310(8) 0.45010(7) 0.0138(2) Uani 1 1 d . .
H18 H 0.571556 0.409861 0.407248 0.017 Uiso 1 1 calc R U
C19 C 0.68869(8) 0.36002(8) 0.45183(7) 0.0137(2) Uani 1 1 d . .
H19 H 0.690951 0.320773 0.409847 0.016 Uiso 1 1 calc R U
C20 C 0.75475(8) 0.36601(7) 0.51622(6) 0.01117(18) Uani 1 1 d . .
H20 H 0.802389 0.329647 0.517448 0.013 Uiso 1 1 calc R U
C21 C 0.73306(8) 0.65135(7) 0.92844(6) 0.01085(18) Uani 1 1 d . .
H21 H 0.683414 0.642402 0.950604 0.013 Uiso 1 1 calc R U
C22 C 0.79644(8) 0.70149(8) 0.97015(7) 0.01284(19) Uani 1 1 d . .
H22 H 0.789768 0.728415 1.018567 0.015 Uiso 1 1 calc R U
C23 C 0.87102(8) 0.71167(8) 0.93915(7) 0.01217(19) Uani 1 1 d . .
H23 H 0.916216 0.745622 0.966513 0.015 Uiso 1 1 calc R U
C24 C 0.87830(7) 0.67201(7) 0.86864(6) 0.01007(18) Uani 1 1 d . .
H24 H 0.929424 0.677094 0.848082 0.012 Uiso 1 1 calc R U
C25 C 0.81001(7) 0.62382(7) 0.82681(6) 0.00727(16) Uani 1 1 d . .
C26 C 0.86330(7) 0.60009(7) 0.70489(6) 0.00753(16) Uani 1 1 d . .
C27 C 0.89412(7) 0.68297(7) 0.69486(6) 0.01027(18) Uani 1 1 d . .
H27 H 0.879696 0.728390 0.726689 0.012 Uiso 1 1 calc R U
C28 C 0.94491(8) 0.69819(7) 0.63924(7) 0.01185(19) Uani 1 1 d . .
H28 H 0.967508 0.753363 0.634032 0.014 Uiso 1 1 calc R U
C29 C 0.96291(8) 0.63141(8) 0.59040(7) 0.01201(19) Uani 1 1 d . .
H29 H 0.998379 0.640038 0.552027 0.014 Uiso 1 1 calc R U
C30 C 0.92765(7) 0.55283(7) 0.59965(6) 0.01033(18) Uani 1 1 d . .
H30 H 0.936915 0.508365 0.564438 0.012 Uiso 1 1 calc R U
C31 C 0.62567(8) 0.42924(7) 0.93634(7) 0.01127(18) Uani 1 1 d . .
H31 H 0.569628 0.451692 0.925899 0.014 Uiso 1 1 calc R U
C32 C 0.64779(8) 0.37565(8) 1.00094(7) 0.0141(2) Uani 1 1 d . .
H32 H 0.608726 0.363072 1.035179 0.017 Uiso 1 1 calc R U
C33 C 0.72900(8) 0.34054(7) 1.01450(7) 0.0136(2) Uani 1 1 d . .
H33 H 0.747102 0.305319 1.059719 0.016 Uiso 1 1 calc R U
C34 C 0.78304(8) 0.35724(7) 0.96183(7) 0.01115(18) Uani 1 1 d . .
H34 H 0.837096 0.330442 0.968786 0.013 Uiso 1 1 calc R U
C35 C 0.75819(7) 0.41408(7) 0.89759(6) 0.00816(16) Uani 1 1 d . .
C36 C 0.89162(7) 0.42579(7) 0.84888(6) 0.00759(16) Uani 1 1 d . .
C37 C 0.94991(7) 0.42729(7) 0.92216(7) 0.01126(18) Uani 1 1 d . .
H37 H 0.929722 0.423702 0.971171 0.014 Uiso 1 1 calc R U
C38 C 1.03585(8) 0.43393(8) 0.92255(7) 0.01277(19) Uani 1 1 d . .
H38 H 1.074920 0.434468 0.971745 0.015 Uiso 1 1 calc R U
C39 C 1.06544(7) 0.43987(8) 0.85036(7) 0.01312(19) Uani 1 1 d . .
H39 H 1.124164 0.447250 0.849380 0.016 Uiso 1 1 calc R U
C40 C 1.00644(7) 0.43464(7) 0.78077(7) 0.01062(18) Uani 1 1 d . .
H40 H 1.026056 0.438045 0.731461 0.013 Uiso 1 1 calc R U
N1 N 0.56314(6) 0.45816(6) 0.74171(5) 0.00827(15) Uani 1 1 d . .
N2 N 0.61846(6) 0.61863(6) 0.71086(5) 0.00818(15) Uani 1 1 d . .
N3 N 0.73732(6) 0.61389(6) 0.85744(5) 0.00784(15) Uani 1 1 d . .
N4 N 0.67960(6) 0.45162(6) 0.88689(5) 0.00825(15) Uani 1 1 d . .
N5 N 0.67885(6) 0.37778(6) 0.72289(5) 0.00768(14) Uani 1 1 d . .
N6 N 0.68865(6) 0.52290(6) 0.64240(5) 0.00765(15) Uani 1 1 d . .
N7 N 0.81257(6) 0.57881(6) 0.75833(5) 0.00733(14) Uani 1 1 d . .
N8 N 0.80529(6) 0.43254(6) 0.84018(5) 0.00752(14) Uani 1 1 d . .
N9 N 0.80076(6) 0.30694(6) 0.70739(5) 0.00810(15) Uani 1 1 d . .
N10 N 0.75547(6) 0.42084(6) 0.57779(5) 0.00796(15) Uani 1 1 d . .
N11 N 0.88047(6) 0.53557(6) 0.65628(5) 0.00742(14) Uani 1 1 d . .
N12 N 0.92203(6) 0.42490(6) 0.77875(5) 0.00793(15) Uani 1 1 d . .
O1S O 0.23624(6) 0.44017(6) 0.74826(5) 0.01286(15) Uani 1 1 d . .
CO1 Co 0.64315(2) 0.54010(2) 0.80339(2) 0.00632(3) Uani 1 1 d . .
CO2 Co 0.74652(2) 0.47769(2) 0.74180(2) 0.00586(3) Uani 1 1 d . .
CO3 Co 0.84540(2) 0.41769(2) 0.67455(2) 0.00603(3) Uani 1 1 d . .
BR1 Br 0.52732(2) 0.60994(2) 0.87976(2) 0.01273(3) Uani 1 1 d . .
BR2 Br 0.95608(2) 0.34092(2) 0.60332(2) 0.01261(3) Uani 1 1 d . .

loop_
_atom_site_aniso_label
_atom_site_aniso_U_11
_atom_site_aniso_U_22
_atom_site_aniso_U_33
_atom_site_aniso_U_23
_atom_site_aniso_U_13
_atom_site_aniso_U_12
C1 0.0076(4) 0.0118(5) 0.0135(4) 0.0009(3) 0.0024(3) 0.0008(4)
C1S 0.0199(6) 0.0273(7) 0.0187(6) 0.0054(5) -0.0044(5) -0.0063(5)
C2 0.0070(4) 0.0148(5) 0.0154(5) 0.0021(4) 0.0011(4) -0.0010(4)
C2S 0.0112(5) 0.0153(5) 0.0167(5) -0.0014(4) 0.0011(4) -0.0028(4)
C3 0.0098(5) 0.0127(5) 0.0120(4) 0.0019(4) -0.0004(4) -0.0036(4)
C3S 0.0149(5) 0.0143(5) 0.0150(5) 0.0016(4) 0.0025(4) 0.0020(4)
C4 0.0101(4) 0.0100(4) 0.0108(4) 0.0001(3) 0.0010(3) -0.0018(4)
C4S 0.0180(6) 0.0245(6) 0.0157(5) -0.0004(5) 0.0010(4) -0.0024(5)
C5 0.0078(4) 0.0072(4) 0.0090(4) 0.0012(3) 0.0017(3) -0.0006(3)
C6 0.0086(4) 0.0074(4) 0.0078(4) -0.0003(3) 0.0012(3) -0.0002(3)
C7 0.0119(5) 0.0088(4) 0.0139(4) 0.0015(3) 0.0030(4) -0.0016(4)
C8 0.0184(5) 0.0082(4) 0.0153(5) 0.0019(4) 0.0031(4) 0.0003(4)
C9 0.0171(5) 0.0081(4) 0.0171(5) 0.0021(4) 0.0039(4) 0.0038(4)
C10 0.0114(5) 0.0098(4) 0.0120(4) 0.0007(3) 0.0025(4) 0.0034(4)
C11 0.0109(5) 0.0081(4) 0.0139(4) 0.0000(3) 0.0029(4) 0.0007(4)
C12 0.0139(5) 0.0085(4) 0.0165(5) 0.0012(4) 0.0013(4) 0.0026(4)
C13 0.0156(5) 0.0102(5) 0.0136(4) 0.0029(4) 0.0000(4) 0.0014(4)
C14 0.0147(5) 0.0102(4) 0.0096(4) 0.0022(3) 0.0017(4) 0.0013(4)
C15 0.0069(4) 0.0085(4) 0.0092(4) 0.0001(3) 0.0010(3) -0.0002(3)
C16 0.0085(4) 0.0082(4) 0.0075(4) 0.0002(3) 0.0011(3) -0.0005(3)
C17 0.0107(5) 0.0120(5) 0.0114(4) -0.0002(3) -0.0019(4) 0.0001(4)
C18 0.0166(5) 0.0130(5) 0.0099(4) -0.0001(4) -0.0029(4) -0.0020(4)
C19 0.0193(6) 0.0119(5) 0.0090(4) -0.0025(3) -0.0002(4) -0.0008(4)
C20 0.0148(5) 0.0093(4) 0.0095(4) -0.0023(3) 0.0024(4) 0.0004(4)
C21 0.0118(5) 0.0121(5) 0.0092(4) -0.0016(3) 0.0036(3) 0.0003(4)
C22 0.0155(5) 0.0142(5) 0.0092(4) -0.0034(3) 0.0032(4) -0.0017(4)
C23 0.0140(5) 0.0122(5) 0.0098(4) -0.0020(3) 0.0011(4) -0.0039(4)
C24 0.0100(4) 0.0108(4) 0.0095(4) -0.0009(3) 0.0019(3) -0.0029(4)
C25 0.0081(4) 0.0070(4) 0.0068(4) 0.0003(3) 0.0017(3) -0.0004(3)
C26 0.0070(4) 0.0084(4) 0.0072(4) 0.0004(3) 0.0011(3) 0.0003(3)
C27 0.0132(5) 0.0085(4) 0.0100(4) 0.0007(3) 0.0044(4) -0.0004(4)
C28 0.0141(5) 0.0106(4) 0.0115(4) 0.0026(3) 0.0038(4) -0.0021(4)
C29 0.0131(5) 0.0127(5) 0.0115(4) 0.0035(4) 0.0058(4) -0.0001(4)
C30 0.0114(5) 0.0117(4) 0.0087(4) 0.0014(3) 0.0041(3) 0.0010(4)
C31 0.0122(5) 0.0100(4) 0.0133(4) 0.0003(3) 0.0068(4) -0.0003(4)
C32 0.0194(6) 0.0120(5) 0.0135(5) 0.0023(4) 0.0098(4) 0.0001(4)
C33 0.0207(6) 0.0107(5) 0.0103(4) 0.0024(3) 0.0054(4) 0.0006(4)
C34 0.0140(5) 0.0100(4) 0.0101(4) 0.0023(3) 0.0038(4) 0.0016(4)
C35 0.0100(4) 0.0072(4) 0.0076(4) -0.0004(3) 0.0024(3) -0.0005(3)
C36 0.0075(4) 0.0075(4) 0.0076(4) -0.0003(3) 0.0010(3) 0.0006(3)
C37 0.0113(5) 0.0128(5) 0.0088(4) -0.0005(3) -0.0004(3) 0.0010(4)
C38 0.0111(5) 0.0129(5) 0.0126(4) -0.0017(4) -0.0024(4) 0.0017(4)
C39 0.0079(4) 0.0154(5) 0.0153(5) -0.0025(4) 0.0000(4) 0.0008(4)
C40 0.0076(4) 0.0121(4) 0.0123(4) -0.0008(3) 0.0020(3) 0.0008(4)
N1 0.0071(4) 0.0082(4) 0.0096(3) 0.0003(3) 0.0019(3) 0.0000(3)
N2 0.0075(4) 0.0074(4) 0.0099(4) -0.0004(3) 0.0022(3) 0.0000(3)
N3 0.0083(4) 0.0078(4) 0.0081(3) -0.0006(3) 0.0033(3) 0.0003(3)
N4 0.0090(4) 0.0077(4) 0.0087(3) -0.0002(3) 0.0032(3) 0.0000(3)
N5 0.0065(4) 0.0064(3) 0.0103(4) -0.0003(3) 0.0019(3) -0.0002(3)
N6 0.0077(4) 0.0078(4) 0.0073(3) 0.0001(3) 0.0011(3) 0.0008(3)
N7 0.0078(4) 0.0077(4) 0.0071(3) -0.0010(3) 0.0029(3) -0.0009(3)
N8 0.0073(4) 0.0086(4) 0.0070(3) 0.0004(3) 0.0022(3) 0.0003(3)
N9 0.0087(4) 0.0076(4) 0.0081(3) -0.0001(3) 0.0019(3) 0.0010(3)
N10 0.0092(4) 0.0078(4) 0.0070(3) -0.0004(3) 0.0016(3) -0.0002(3)
N11 0.0074(4) 0.0081(4) 0.0071(3) 0.0002(3) 0.0023(3) 0.0003(3)
N12 0.0071(4) 0.0084(4) 0.0082(3) 0.0001(3) 0.0013(3) 0.0011(3)
O1S 0.0129(4) 0.0106(4) 0.0141(4) -0.0006(3) -0.0002(3) 0.0001(3)
CO1 0.00599(6) 0.00606(6) 0.00728(5) -0.00009(4) 0.00218(4) 0.00000(5)
CO2 0.00562(6) 0.00610(6) 0.00609(5) -0.00020(4) 0.00168(4) 0.00011(4)
CO3 0.00619(6) 0.00629(6) 0.00577(5) -0.00019(4) 0.00150(4) 0.00051(5)
BR1 0.01123(5) 0.01170(5) 0.01668(5) -0.00029(4) 0.00635(4) 0.00144(4)
BR2 0.01137(5) 0.01443(5) 0.01335(5) -0.00049(4) 0.00575(4) 0.00259(4)

loop_
_atom_type_symbol
_atom_type_description
_atom_type_scat_dispersion_real
_atom_type_scat_dispersion_imag
_atom_type_scat_source
C C 0.0033 0.0016 'International Tables Vol C Tables 4.2.6.8 and 6.1.1.4'
H H 0.0000 0.0000 'International Tables Vol C Tables 4.2.6.8 and 6.1.1.4'
N N 0.0061 0.0033 'International Tables Vol C Tables 4.2.6.8 and 6.1.1.4'
O O 0.0106 0.0060 'International Tables Vol C Tables 4.2.6.8 and 6.1.1.4'
Co Co 0.3494 0.9721 'International Tables Vol C Tables 4.2.6.8 and 6.1.1.4'
Br Br -0.2901 2.4595 'International Tables Vol C Tables 4.2.6.8 and 6.1.1.4'

loop_
_geom_angle_atom_site_label_1
_geom_angle_atom_site_label_2
_geom_angle_atom_site_label_3
_geom_angle
N1 C1 C2 123.54(11)
N1 C1 H1 118.2
C2 C1 H1 118.2
C2S C1S H1SA 109.5
C2S C1S H1SB 109.5
H1SA C1S H1SB 109.5
C2S C1S H1SC 109.5
H1SA C1S H1SC 109.5
H1SB C1S H1SC 109.5
C1 C2 C3 118.28(11)
C1 C2 H2 120.9
C3 C2 H2 120.9
O1S C2S C1S 108.71(11)
O1S C2S H2SA 109.9
C1S C2S H2SA 109.9
O1S C2S H2SB 109.9
C1S C2S H2SB 109.9
H2SA C2S H2SB 108.3
C4 C3 C2 119.44(11)
C4 C3 H3 120.3
C2 C3 H3 120.3
O1S C3S C4S 108.35(10)
O1S C3S H3SA 110.0
C4S C3S H3SA 110.0
O1S C3S H3SB 110.0
C4S C3S H3SB 110.0
H3SA C3S H3SB 108.4
C3 C4 C5 120.02(11)
C3 C4 H4 120.0
C5 C4 H4 120.0
C3S C4S H4SA 109.5
C3S C4S H4SB 109.5
H4SA C4S H4SB 109.5
C3S C4S H4SC 109.5
H4SA C4S H4SC 109.5
H4SB C4S H4SC 109.5
N5 C5 N1 115.52(9)
N5 C5 C4 124.20(10)
N1 C5 C4 120.12(10)
N5 C6 N9 114.87(9)
N5 C6 C7 124.82(10)
N9 C6 C7 120.11(10)
C8 C7 C6 120.16(11)
C8 C7 H7 119.9
C6 C7 H7 119.9
C7 C8 C9 119.30(11)
C7 C8 H8 120.4
C9 C8 H8 120.4
C10 C9 C8 118.22(11)
C10 C9 H9 120.9
C8 C9 H9 120.9
N9 C10 C9 123.48(11)
N9 C10 H10 118.3
C9 C10 H10 118.3
N2 C11 C12 123.77(10)
N2 C11 H11 118.1
C12 C11 H11 118.1
C11 C12 C13 118.38(11)
C11 C12 H12 120.8
C13 C12 H12 120.8
C14 C13 C12 118.87(11)
C14 C13 H13 120.6
C12 C13 H13 120.6
C13 C14 C15 120.49(10)
C13 C14 H14 119.8
C15 C14 H14 119.8
N6 C15 N2 116.03(9)
N6 C15 C14 123.92(10)
N2 C15 C14 119.98(10)
N10 C16 N6 115.77(9)
N10 C16 C17 120.27(10)
N6 C16 C17 123.65(10)
C18 C17 C16 120.35(11)
C18 C17 H17 119.8
C16 C17 H17 119.8
C17 C18 C19 119.14(11)
C17 C18 H18 120.4
C19 C18 H18 120.4
C20 C19 C18 118.20(11)
C20 C19 H19 120.9
C18 C19 H19 120.9
N10 C20 C19 123.72(11)
N10 C20 H20 118.1
C19 C20 H20 118.1
N3 C21 C22 123.82(11)
N3 C21 H21 118.1
C22 C21 H21 118.1
C21 C22 C23 118.03(10)
C21 C22 H22 121.0
C23 C22 H22 121.0
C24 C23 C22 119.39(11)
C24 C23 H23 120.3
C22 C23 H23 120.3
C23 C24 C25 120.18(10)
C23 C24 H24 119.9
C25 C24 H24 119.9
N3 C25 N7 115.13(9)
N3 C25 C24 120.18(9)
N7 C25 C24 124.48(10)
N7 C26 N11 115.50(9)
N7 C26 C27 124.63(10)
N11 C26 C27 119.79(9)
C28 C27 C26 120.38(10)
C28 C27 H27 119.8
C26 C27 H27 119.8
C27 C28 C29 119.28(11)
C27 C28 H28 120.4
C29 C28 H28 120.4
C30 C29 C28 118.07(10)
C30 C29 H29 121.0
C28 C29 H29 121.0
N11 C30 C29 123.56(10)
N11 C30 H30 118.2
C29 C30 H30 118.2
N4 C31 C32 123.59(11)
N4 C31 H31 118.2
C32 C31 H31 118.2
C31 C32 C33 118.08(11)
C31 C32 H32 121.0
C33 C32 H32 121.0
C34 C33 C32 119.57(11)
C34 C33 H33 120.2
C32 C33 H33 120.2
C33 C34 C35 120.17(11)
C33 C34 H34 119.9
C35 C34 H34 119.9
N8 C35 N4 115.12(9)
N8 C35 C34 124.96(10)
N4 C35 C34 119.82(10)
N8 C36 N12 114.76(9)
N8 C36 C37 125.82(10)
N12 C36 C37 119.17(10)
C38 C37 C36 120.16(10)
C38 C37 H37 119.9
C36 C37 H37 119.9
C37 C38 C39 119.86(11)
C37 C38 H38 120.1
C39 C38 H38 120.1
C40 C39 C38 117.64(11)
C40 C39 H39 121.2
C38 C39 H39 121.2
N12 C40 C39 123.60(10)
N12 C40 H40 118.2
C39 C40 H40 118.2
C1 N1 C5 118.56(10)
C1 N1 CO1 120.69(8)
C5 N1 CO1 120.57(7)
C11 N2 C15 118.35(9)
C11 N2 CO1 122.53(7)
C15 N2 CO1 119.07(7)
C21 N3 C25 118.31(10)
C21 N3 CO1 120.55(8)
C25 N3 CO1 121.01(7)
C31 N4 C35 118.51(9)
C31 N4 CO1 119.06(8)
C35 N4 CO1 122.40(7)
C5 N5 C6 124.06(9)
C5 N5 CO2 117.87(7)
C6 N5 CO2 118.03(7)
C15 N6 C16 122.47(9)
C15 N6 CO2 120.12(7)
C16 N6 CO2 117.05(7)
C26 N7 C25 123.60(9)
C26 N7 CO2 119.18(7)
C25 N7 CO2 117.10(7)
C36 N8 C35 125.65(9)
C36 N8 CO2 116.89(7)
C35 N8 CO2 117.36(7)
C10 N9 C6 118.43(10)
C10 N9 CO3 121.41(8)
C6 N9 CO3 120.13(7)
C20 N10 C16 118.31(10)
C20 N10 CO3 122.01(8)
C16 N10 CO3 119.38(7)
C30 N11 C26 118.76(9)
C30 N11 CO3 120.67(7)
C26 N11 CO3 120.36(7)
C40 N12 C36 119.21(9)
C40 N12 CO3 118.98(7)
C36 N12 CO3 121.68(7)
C3S O1S C2S 111.98(9)
N1 CO1 N2 88.12(4)
N1 CO1 N3 171.08(4)
N2 CO1 N3 91.68(4)
N1 CO1 N4 90.10(4)
N2 CO1 N4 171.18(4)
N3 CO1 N4 88.74(4)
N1 CO1 CO2 86.03(3)
N2 CO1 CO2 87.68(3)
N3 CO1 CO2 85.05(3)
N4 CO1 CO2 83.58(3)
N1 CO1 BR1 94.95(3)
N2 CO1 BR1 94.31(3)
N3 CO1 BR1 93.96(3)
N4 CO1 BR1 94.45(3)
CO2 CO1 BR1 177.811(8)
N7 CO2 N5 178.55(4)
N7 CO2 N8 90.52(4)
N5 CO2 N8 90.92(4)
N7 CO2 N6 89.25(4)
N5 CO2 N6 89.30(4)
N8 CO2 N6 179.32(4)
N7 CO2 CO3 90.13(3)
N5 CO2 CO3 89.96(3)
N8 CO2 CO3 90.63(3)
N6 CO2 CO3 88.73(3)
N7 CO2 CO1 90.14(3)
N5 CO2 CO1 89.71(3)
N8 CO2 CO1 92.19(3)
N6 CO2 CO1 88.45(3)
CO3 CO2 CO1 177.165(9)
N12 CO3 N11 86.55(4)
N12 CO3 N10 170.93(4)
N11 CO3 N10 91.70(4)
N12 CO3 N9 89.63(4)
N11 CO3 N9 170.39(4)
N10 CO3 N9 90.69(4)
N12 CO3 CO2 84.27(3)
N11 CO3 CO2 86.29(3)
N10 CO3 CO2 86.73(3)
N9 CO3 CO2 84.56(3)
N12 CO3 BR2 94.66(3)
N11 CO3 BR2 97.11(3)
N10 CO3 BR2 94.38(3)
N9 CO3 BR2 91.98(3)
CO2 CO3 BR2 176.380(8)

loop_
_geom_bond_atom_site_label_1
_geom_bond_atom_site_label_2
_geom_bond_distance
C1 N1 1.3563(15)
C1 C2 1.3772(17)
C1 H1 0.9500
C1S C2S 1.5055(19)
C1S H1SA 0.9800
C1S H1SB 0.9800
C1S H1SC 0.9800
C2 C3 1.3953(17)
C2 H2 0.9500
C2S O1S 1.4259(15)
C2S H2SA 0.9900
C2S H2SB 0.9900
C3 C4 1.3803(17)
C3 H3 0.9500
C3S O1S 1.4255(15)
C3S C4S 1.5102(19)
C3S H3SA 0.9900
C3S H3SB 0.9900
C4 C5 1.4119(15)
C4 H4 0.9500
C4S H4SA 0.9800
C4S H4SB 0.9800
C4S H4SC 0.9800
C5 N5 1.3639(14)
C5 N1 1.3691(14)
C6 N5 1.3658(14)
C6 N9 1.3667(14)
C6 C7 1.4137(15)
C7 C8 1.3755(17)
C7 H7 0.9500
C8 C9 1.3982(18)
C8 H8 0.9500
C9 C10 1.3803(17)
C9 H9 0.9500
C10 N9 1.3554(14)
C10 H10 0.9500
C11 N2 1.3567(14)
C11 C12 1.3788(16)
C11 H11 0.9500
C12 C13 1.3992(17)
C12 H12 0.9500
C13 C14 1.3773(17)
C13 H13 0.9500
C14 C15 1.4179(15)
C14 H14 0.9500
C15 N6 1.3637(14)
C15 N2 1.3664(14)
C16 N10 1.3617(14)
C16 N6 1.3708(14)
C16 C17 1.4124(15)
C17 C18 1.3765(16)
C17 H17 0.9500
C18 C19 1.3937(18)
C18 H18 0.9500
C19 C20 1.3812(17)
C19 H19 0.9500
C20 N10 1.3558(14)
C20 H20 0.9500
C21 N3 1.3578(14)
C21 C22 1.3758(17)
C21 H21 0.9500
C22 C23 1.3993(17)
C22 H22 0.9500
C23 C24 1.3768(15)
C23 H23 0.9500
C24 C25 1.4116(15)
C24 H24 0.9500
C25 N3 1.3677(14)
C25 N7 1.3711(13)
C26 N7 1.3668(13)
C26 N11 1.3684(14)
C26 C27 1.4142(15)
C27 C28 1.3767(15)
C27 H27 0.9500
C28 C29 1.4015(17)
C28 H28 0.9500
C29 C30 1.3790(16)
C29 H29 0.9500
C30 N11 1.3560(14)
C30 H30 0.9500
C31 N4 1.3573(14)
C31 C32 1.3799(16)
C31 H31 0.9500
C32 C33 1.3920(18)
C32 H32 0.9500
C33 C34 1.3797(16)
C33 H33 0.9500
C34 C35 1.4125(15)
C34 H34 0.9500
C35 N8 1.3697(14)
C35 N4 1.3711(14)
C36 N8 1.3666(14)
C36 N12 1.3695(13)
C36 C37 1.4159(15)
C37 C38 1.3781(17)
C37 H37 0.9500
C38 C39 1.3987(17)
C38 H38 0.9500
C39 C40 1.3770(16)
C39 H39 0.9500
C40 N12 1.3537(15)
C40 H40 0.9500
N1 CO1 1.9780(10)
N2 CO1 1.9843(9)
N3 CO1 1.9898(10)
N4 CO1 1.9988(9)
N5 CO2 1.9016(9)
N6 CO2 1.9128(9)
N7 CO2 1.9013(9)
N8 CO2 1.9033(9)
N9 CO3 1.9998(9)
N10 CO3 1.9816(9)
N11 CO3 1.9771(9)
N12 CO3 1.9685(9)
CO1 CO2 2.3303(2)
CO1 BR1 2.68524(19)
CO2 CO3 2.3162(2)
CO3 BR2 2.61670(18)

loop_
_geom_torsion_atom_site_label_1
_geom_torsion_atom_site_label_2
_geom_torsion_atom_site_label_3
_geom_torsion_atom_site_label_4
_geom_torsion
N1 C1 C2 C3 -2.01(18)
C1 C2 C3 C4 0.26(17)
C2 C3 C4 C5 1.45(17)
C3 C4 C5 N5 -176.77(10)
C3 C4 C5 N1 -1.55(16)
N5 C6 C7 C8 -171.43(11)
N9 C6 C7 C8 3.06(16)
C6 C7 C8 C9 1.58(18)
C7 C8 C9 C10 -2.77(18)
C8 C9 C10 N9 -0.66(18)
N2 C11 C12 C13 -3.57(18)
C11 C12 C13 C14 0.95(18)
C12 C13 C14 C15 2.67(18)
C13 C14 C15 N6 179.15(11)
C13 C14 C15 N2 -3.98(17)
N10 C16 C17 C18 0.07(17)
N6 C16 C17 C18 -173.28(11)
C16 C17 C18 C19 -1.20(18)
C17 C18 C19 C20 1.28(18)
C18 C19 C20 N10 -0.24(18)
N3 C21 C22 C23 -2.67(18)
C21 C22 C23 C24 0.30(18)
C22 C23 C24 C25 2.03(17)
C23 C24 C25 N3 -2.20(17)
C23 C24 C25 N7 -176.77(11)
N7 C26 C27 C28 -179.92(11)
N11 C26 C27 C28 -3.34(17)
C26 C27 C28 C29 2.59(17)
C27 C28 C29 C30 0.83(17)
C28 C29 C30 N11 -3.77(18)
N4 C31 C32 C33 -2.15(18)
C31 C32 C33 C34 -2.66(18)
C32 C33 C34 C35 4.20(18)
C33 C34 C35 N8 -177.26(11)
C33 C34 C35 N4 -1.06(17)
N8 C36 C37 C38 -169.35(11)
N12 C36 C37 C38 4.61(17)
C36 C37 C38 C39 0.50(18)
C37 C38 C39 C40 -3.07(18)
C38 C39 C40 N12 0.61(18)
C2 C1 N1 C5 1.92(16)
C2 C1 N1 CO1 177.10(9)
N5 C5 N1 C1 175.52(9)
C4 C5 N1 C1 -0.11(15)
N5 C5 N1 CO1 0.33(13)
C4 C5 N1 CO1 -175.29(8)
C12 C11 N2 C15 2.30(17)
C12 C11 N2 CO1 -174.85(9)
N6 C15 N2 C11 178.61(10)
C14 C15 N2 C11 1.50(16)
N6 C15 N2 CO1 -4.14(13)
C14 C15 N2 CO1 178.75(8)
C22 C21 N3 C25 2.52(17)
C22 C21 N3 CO1 178.44(9)
N7 C25 N3 C21 175.02(10)
C24 C25 N3 C21 -0.03(15)
N7 C25 N3 CO1 -0.88(13)
C24 C25 N3 CO1 -175.93(8)
C32 C31 N4 C35 5.28(17)
C32 C31 N4 CO1 -173.04(9)
N8 C35 N4 C31 172.99(10)
C34 C35 N4 C31 -3.56(15)
N8 C35 N4 CO1 -8.75(13)
C34 C35 N4 CO1 174.69(8)
N1 C5 N5 C6 156.19(10)
C4 C5 N5 C6 -28.39(16)
N1 C5 N5 CO2 -26.13(12)
C4 C5 N5 CO2 149.29(9)
N9 C6 N5 C5 157.27(10)
C7 C6 N5 C5 -27.99(16)
N9 C6 N5 CO2 -20.41(12)
C7 C6 N5 CO2 154.33(9)
N2 C15 N6 C16 151.99(10)
C14 C15 N6 C16 -31.02(17)
N2 C15 N6 CO2 -20.89(13)
C14 C15 N6 CO2 156.09(9)
N10 C16 N6 C15 158.12(10)
C17 C16 N6 C15 -28.26(16)
N10 C16 N6 CO2 -28.79(12)
C17 C16 N6 CO2 144.83(9)
N11 C26 N7 C25 158.46(10)
C27 C26 N7 C25 -24.82(17)
N11 C26 N7 CO2 -17.46(13)
C27 C26 N7 CO2 159.26(9)
N3 C25 N7 C26 157.44(10)
C24 C25 N7 C26 -27.75(16)
N3 C25 N7 CO2 -26.56(12)
C24 C25 N7 CO2 148.25(9)
N12 C36 N8 C35 162.91(10)
C37 C36 N8 C35 -22.89(17)
N12 C36 N8 CO2 -20.92(12)
C37 C36 N8 CO2 153.27(9)
N4 C35 N8 C36 158.65(10)
C34 C35 N8 C36 -25.00(17)
N4 C35 N8 CO2 -17.50(12)
C34 C35 N8 CO2 158.85(9)
C9 C10 N9 C6 5.26(16)
C9 C10 N9 CO3 -176.43(9)
N5 C6 N9 C10 168.67(9)
C7 C6 N9 C10 -6.35(15)
N5 C6 N9 CO3 -9.67(12)
C7 C6 N9 CO3 175.32(8)
C19 C20 N10 C16 -0.89(17)
C19 C20 N10 CO3 172.75(9)
N6 C16 N10 C20 174.81(10)
C17 C16 N10 C20 0.96(15)
N6 C16 N10 CO3 1.00(13)
C17 C16 N10 CO3 -172.85(8)
C29 C30 N11 C26 3.06(17)
C29 C30 N11 CO3 -171.76(9)
N7 C26 N11 C30 177.44(10)
C27 C26 N11 C30 0.55(15)
N7 C26 N11 CO3 -7.72(13)
C27 C26 N11 CO3 175.39(8)
C39 C40 N12 C36 4.52(17)
C39 C40 N12 CO3 -179.62(9)
N8 C36 N12 C40 167.60(10)
C37 C36 N12 C40 -7.01(15)
N8 C36 N12 CO3 -8.15(13)
C37 C36 N12 CO3 177.25(8)
C4S C3S O1S C2S 177.05(10)
C1S C2S O1S C3S -170.94(11)
